data_7718354
loop_
_publ_author_name
'Brown, Ryan K.'
'Bunyan, Joseph N.'
'Agrawal, Ashi'
'Li, Guoyu'
'Dautoras, Dominykas'
'Sarker, Jagodish C.'
'Keat, Terng Tor'
'Hicks, Thomas'
'Hogarth, Graeme'
'Pugh, David'

_publ_section_title
;
 A revised understanding of the speciation of gold(III) dithiocarbamate
 complexes in solution.
;
_journal_issue 19
_journal_name_full 'Dalton transactions (Cambridge, England : 2003)'
_journal_page_first 7627
_journal_page_last 7640
_journal_paper_doi 10.1039/d5dt00240k
_journal_volume 54
_journal_year 2025
_chemical_formula_moiety 'C10 H20 Au N2 S4, Au Br2'
_chemical_formula_sum 'C10 H20 Au2 Br2 N2 S4'
_chemical_formula_weight 850.27
_space_group_crystal_system monoclinic
_space_group_IT_number 15
_space_group_name_Hall '-C 2yc'
_space_group_name_H-M_alt 'C 1 2/c 1'
_atom_sites_solution_hydrogens geom
_atom_sites_solution_primary iterative
_audit_creation_date 2025-03-06
_audit_creation_method
;
Olex2 1.5
(compiled 2024.02.16 svn.r378c4104 for OlexSys, GUI svn.r6928)
;
_audit_update_record
;
2025-03-07 deposited with the CCDC.	2025-03-18 downloaded from the CCDC.
;
_cell_angle_alpha 90
_cell_angle_beta 106.552(2)
_cell_angle_gamma 90
_cell_formula_units_Z 4
_cell_length_a 11.1024(2)
_cell_length_b 8.90100(10)
_cell_length_c 20.2871(3)
_cell_measurement_reflns_used 50392
_cell_measurement_temperature 100.00(10)
_cell_measurement_theta_max 44.7960
_cell_measurement_theta_min 2.0750
_cell_volume 1921.74(5)
_computing_cell_refinement 'CrysAlisPro 1.171.42.90a (Rigaku OD, 2023)'
_computing_data_collection 'CrysAlisPro 1.171.42.90a (Rigaku OD, 2023)'
_computing_data_reduction 'CrysAlisPro 1.171.42.90a (Rigaku OD, 2023)'
_computing_molecular_graphics 'Olex2 1.5 (Dolomanov et al., 2009)'
_computing_publication_material 'Olex2 1.5 (Dolomanov et al., 2009)'
_computing_structure_refinement 'SHELXL 2019/3 (Sheldrick, 2015)'
_computing_structure_solution 'olex2.solve 1.5 (Bourhis et al., 2015)'
_diffrn_ambient_environment N~2~
_diffrn_ambient_temperature 100.00(10)
_diffrn_detector 'Hybrid Pixel Array Detector'
_diffrn_detector_area_resol_mean 10.0000
_diffrn_detector_type HyPix
_diffrn_measured_fraction_theta_full 0.999
_diffrn_measured_fraction_theta_max 1.000
_diffrn_measurement_details
;
List of Runs (angles in degrees, time in seconds):

  # Type    Start    End  Width  t~exp~   \w     \q     \k     \f   Frames
#--------------------------------------------------------------------------
  1  \w      2.00  65.00   0.50    9.00    --   45.79 -75.00-173.00  126
  2  \w      8.00  34.00   0.50    9.00    --   26.00  72.00-109.72   52
  3  \w      8.00  34.00   0.50    9.00    --   26.00  72.00 106.83   52
  4  \w     19.00  46.00   0.50    9.00    --   34.00  67.00 -81.87   54
  5  \w     28.00  54.00   0.50    9.00    --   42.00  63.00-132.64   52
  6  \w     28.00  54.00   0.50    9.00    --   42.00  63.00 124.33   52
  7  \w     28.00  54.00   0.50    9.00    --   42.00  63.00  -9.36   52
  8  \w     28.00  54.00   0.50    9.00    --   42.00  63.00 -40.20   52
  9  \w     34.00  62.00   0.50    9.00    --   45.79  59.00 151.87   56
 10  \w     33.00  62.00   0.50    9.00    --   45.79  60.00-150.07   58
 11  \w     34.00  62.00   0.50    9.00    --   45.79  59.00 110.18   56
 12  \w     33.00  62.00   0.50    9.00    --   45.79  60.00-106.95   58
 13  \w     33.00  62.00   0.50    9.00    --   45.79  60.00 -15.98   58
 14  \w     33.00  62.00   0.50    9.00    --   45.79  61.00  11.37   58
 15  \w     27.00 100.00   0.50    9.00    --   45.79-140.00 173.66  146
 16  \w     33.00  62.00   0.50    9.00    --   45.79  61.00  85.26   58
 17  \w     33.00  62.00   0.50    9.00    --   45.79  61.00 -88.35   58
 18  \w     33.00  62.00   0.50    9.00    --   45.79  61.00  52.30   58
 19  \w     34.00  62.00   0.50    9.00    --   46.00  60.00  34.23   56
 20  \w      6.00  81.00   0.50    9.00    --   46.00-109.00  32.43  150
 21  \w     38.00 119.00   0.50    9.00    --   46.00  47.00-151.64  162
 22  \w      2.00  57.00   0.50    9.00    --   46.00 -64.00 148.02  110
 23  \w     34.00  62.00   0.50    9.00    --   46.00  60.00-177.53   56
 24  \w      2.00  53.00   0.50    9.00    --   46.00 -61.00 103.11  102
 25  \w     40.00 121.00   0.50    9.00    --   46.00  38.00  86.05  162
 26  \w     23.00  95.00   0.50    9.00    --   46.00-134.00 -20.38  144
 27  \w     40.00 121.00   0.50    9.00    --   46.00  39.00 -41.81  162
 28  \w     39.00 120.00   0.50    9.00    --   46.00  43.00-177.58  162
 29  \w     36.00 119.00   0.50    9.00    --   46.00  54.00 146.23  166
 30  \w     39.00 120.00   0.50    9.00    --   46.00  44.00 128.74  162
 31  \w     26.00  99.00   0.50    9.00    --   46.00-139.00  79.33  146
 32  \w      2.00  46.00   0.50    9.00    --   46.00 -56.00  37.74   88
 33  \w     39.00 121.00   0.50    9.00    --   46.00  41.00-101.44  164
 34  \w     21.00  94.00   0.50    9.00    --   46.00-131.00  27.14  146
 35  \w     42.00 123.00   0.50    9.00    --   46.00  14.00 -97.16  162
 36  \w     37.00 119.00   0.50    9.00    --   46.00  51.00 -39.10  164
 37  \w     39.00 121.00   0.50    9.00    --   46.00  40.00  33.93  164
 38  \w      2.00  64.00   0.50    9.00    --  -11.75  38.00  60.00  124
 39  \w      2.00  62.00   0.50    9.00    --  -11.75  57.00-180.00  120
 40  \w      8.00  34.00   0.50    9.00    --   26.00  72.00  32.05   52
 41  \w      9.00  36.00   0.50    9.00    --   26.00  71.00 133.57   54
 42  \w     19.00  46.00   0.50    9.00    --   34.00  67.00  93.31   54
 43  \w     23.00  51.00   0.50    9.00    --   38.00  65.00 174.94   56
 44  \w     23.00  51.00   0.50    9.00    --   38.00  65.00  34.59   56
 45  \w     24.00  51.00   0.50    9.00    --   38.00  64.00  72.14   54
 46  \w     24.00  51.00   0.50    9.00    --   38.00  64.00 -48.46   54
 47  \w     28.00  54.00   0.50    9.00    --   42.00  63.00 -76.99   52
 48  \w     28.00  54.00   0.50    9.00    --   42.00  63.00-176.25   52
 49  \w     28.00  54.00   0.50    9.00    --   42.00  63.00 -89.76   52
 50  \w     28.00  54.00   0.50    9.00    --   42.00  63.00  14.09   52
 51  \w     28.00  54.00   0.50    9.00    --   42.00  63.00-123.52   52
 52  \w     33.00  62.00   0.50    9.00    --   45.79  60.00-135.59   58
 53  \w     23.00  97.00   0.50    9.00    --   45.79-135.00-159.50  148
 54  \w     34.00  62.00   0.50    9.00    --   46.00  58.00-122.54   56
 55  \w     39.00 120.00   0.50    9.00    --   46.00  44.00 106.12  162
 56  \w      5.00  80.00   0.50    9.00    --   46.00-107.00-149.74  150
 57  \w     40.00 123.00   0.50    9.00    --   46.00  20.00 -60.84  166
 58  \w      2.00  64.00   0.50    9.00    --   46.00 -73.00  26.05  124
 59  \w      2.00  33.00   0.50    9.00    --   46.00 -47.00-173.41   62
 60  \w     40.00 104.00   0.50    9.00    --   46.00  11.00  46.21  128
;
_diffrn_measurement_device 'four-circle diffractometer'
_diffrn_measurement_device_type 'ROD, Synergy Custom system, HyPix'
_diffrn_measurement_method '\w scans'
_diffrn_orient_matrix_type 'CrysAlisPro convention (1999,Acta A55,543-557)'
_diffrn_orient_matrix_UB_11 0.0392826000
_diffrn_orient_matrix_UB_12 0.0525052000
_diffrn_orient_matrix_UB_13 -0.0102283000
_diffrn_orient_matrix_UB_21 0.0006133000
_diffrn_orient_matrix_UB_22 -0.0465419000
_diffrn_orient_matrix_UB_23 -0.0282648000
_diffrn_orient_matrix_UB_31 -0.0538376000
_diffrn_orient_matrix_UB_32 0.0378374000
_diffrn_orient_matrix_UB_33 -0.0206351000
_diffrn_radiation_monochromator mirror
_diffrn_radiation_probe x-ray
_diffrn_radiation_type 'Mo K\a'
_diffrn_radiation_wavelength 0.71075
_diffrn_reflns_av_R_equivalents 0.0623
_diffrn_reflns_av_unetI/netI 0.0171
_diffrn_reflns_Laue_measured_fraction_full 0.999
_diffrn_reflns_Laue_measured_fraction_max 1.000
_diffrn_reflns_limit_h_max 14
_diffrn_reflns_limit_h_min -14
_diffrn_reflns_limit_k_max 11
_diffrn_reflns_limit_k_min -11
_diffrn_reflns_limit_l_max 26
_diffrn_reflns_limit_l_min -26
_diffrn_reflns_number 45325
_diffrn_reflns_point_group_measured_fraction_full 0.999
_diffrn_reflns_point_group_measured_fraction_max 1.000
_diffrn_reflns_theta_full 25.242
_diffrn_reflns_theta_max 27.472
_diffrn_reflns_theta_min 2.976
_diffrn_source 'Rotating-anode X-ray tube'
_diffrn_source_type 'Rigaku (Mo) X-ray Source'
_exptl_absorpt_coefficient_mu 19.835
_exptl_absorpt_correction_T_max 1.00000
_exptl_absorpt_correction_T_min 0.45564
_exptl_absorpt_correction_type multi-scan
_exptl_absorpt_process_details
;
CrysAlisPro 1.171.42.90a (Rigaku Oxford Diffraction, 2023)
Empirical absorption correction using spherical harmonics,
implemented in SCALE3 ABSPACK scaling algorithm.
;
_exptl_crystal_colour yellow
_exptl_crystal_colour_primary yellow
_exptl_crystal_density_diffrn 2.939
_exptl_crystal_description plate
_exptl_crystal_F_000 1544
_exptl_crystal_size_max 0.12
_exptl_crystal_size_mid 0.1
_exptl_crystal_size_min 0.02
_refine_diff_density_max 2.149
_refine_diff_density_min -1.595
_refine_diff_density_rms 0.182
_refine_ls_extinction_method none
_refine_ls_goodness_of_fit_ref 1.080
_refine_ls_hydrogen_treatment constr
_refine_ls_matrix_type full
_refine_ls_number_parameters 95
_refine_ls_number_reflns 2204
_refine_ls_number_restraints 0
_refine_ls_restrained_S_all 1.080
_refine_ls_R_factor_all 0.0194
_refine_ls_R_factor_gt 0.0191
_refine_ls_shift/su_max 0.001
_refine_ls_shift/su_mean 0.000
_refine_ls_structure_factor_coef Fsqd
_refine_ls_weighting_details 'w=1/[\s^2^(Fo^2^)+(0.0325P)^2^+9.0397P] where P=(Fo^2^+2Fc^2^)/3'
_refine_ls_weighting_scheme calc
_refine_ls_wR_factor_gt 0.0523
_refine_ls_wR_factor_ref 0.0525
_reflns_Friedel_coverage 0.000
_reflns_number_gt 2162
_reflns_number_total 2204
_reflns_threshold_expression 'I > 2\s(I)'
_cod_data_source_file d5dt00240k2.cif
_cod_data_source_block '[Au(Et2dtc)2][AuBr2]'
_cod_depositor_comments 'Adding full bibliography for 7718352--7718363.cif.'
_cod_database_code 7718354
_shelx_shelxl_version_number 2019/3
_chemical_oxdiff_formula 'C10 H10 N2 Au2 Br2 S4'
_chemical_oxdiff_usercomment
;
[Au(Et2dtc)2]+
;
_shelx_space_group_comment
;
The symmetry employed for this shelxl refinement is uniquely defined
by the following loop, which should always be used as a source of
symmetry information in preference to the above space-group names.
They are only intended as comments.
;
_shelx_estimated_absorpt_t_max 0.692
_shelx_estimated_absorpt_t_min 0.199
_olex2_refinement_description
;
1. Fixed Uiso
 At 1.2 times of:
  All C(H,H) groups
 At 1.5 times of:
  All C(H,H,H) groups
2.a Secondary CH2 refined with riding coordinates:
 C2(H2A,H2B), C4(H4A,H4B)
2.b Idealised Me refined as rotating group:
 C5(H5A,H5B,H5C), C3(H3A,H3B,H3C)
;
_olex2_submission_special_instructions 'No special instructions were received'
_oxdiff_exptl_absorpt_empirical_details
;
Empirical correction (ABSPACK) includes:
- Absorption correction using spherical harmonics
- Frame scaling
- Detector area scaling
;
_oxdiff_exptl_absorpt_empirical_full_max 4.327
_oxdiff_exptl_absorpt_empirical_full_min 0.267

loop_
_space_group_symop_operation_xyz
'x, y, z'
'-x, y, -z+1/2'
'x+1/2, y+1/2, z'
'-x+1/2, y+1/2, -z+1/2'
'-x, -y, -z'
'x, -y, z-1/2'
'-x+1/2, -y+1/2, -z'
'x+1/2, -y+1/2, z-1/2'

loop_
_atom_site_label
_atom_site_type_symbol
_atom_site_fract_x
_atom_site_fract_y
_atom_site_fract_z
_atom_site_U_iso_or_equiv
_atom_site_adp_type
_atom_site_occupancy
_atom_site_site_symmetry_order
_atom_site_calc_flag
_atom_site_refinement_flags_posn
_atom_site_refinement_flags_adp
_atom_site_refinement_flags_occupancy
_atom_site_disorder_assembly
_atom_site_disorder_group
Au1 Au 0.250000 0.250000 0.500000 0.01256(7) Uani 1 2 d S . P . .
S2 S 0.45514(8) 0.27875(11) 0.49507(4) 0.01584(17) Uani 1 1 d . . . . .
S1 S 0.36206(8) 0.31909(10) 0.61109(4) 0.01589(17) Uani 1 1 d . . . . .
N1 N 0.6052(3) 0.3575(3) 0.61828(14) 0.0147(6) Uani 1 1 d . . . . .
C2 C 0.6337(3) 0.3860(4) 0.69253(18) 0.0183(7) Uani 1 1 d . . . . .
H2A H 0.718315 0.346547 0.716202 0.022 Uiso 1 1 calc R U . . .
H2B H 0.571975 0.332585 0.710907 0.022 Uiso 1 1 calc R U . . .
C4 C 0.7115(3) 0.3683(4) 0.58855(18) 0.0163(7) Uani 1 1 d . . . . .
H4A H 0.772765 0.442886 0.614722 0.020 Uiso 1 1 calc R U . . .
H4B H 0.680585 0.403474 0.540371 0.020 Uiso 1 1 calc R U . . .
C1 C 0.4930(3) 0.3244(4) 0.58132(17) 0.0139(6) Uani 1 1 d . . . . .
C5 C 0.7759(3) 0.2184(5) 0.5903(2) 0.0212(7) Uani 1 1 d . . . . .
H5A H 0.717185 0.146438 0.561433 0.032 Uiso 1 1 calc R U . . .
H5B H 0.803177 0.181216 0.637728 0.032 Uiso 1 1 calc R U . . .
H5C H 0.849154 0.230101 0.572917 0.032 Uiso 1 1 calc R U . . .
C3 C 0.6292(4) 0.5520(5) 0.7069(2) 0.0286(9) Uani 1 1 d . . . . .
H3A H 0.546308 0.591838 0.682224 0.043 Uiso 1 1 calc R U . . .
H3B H 0.694010 0.604093 0.691457 0.043 Uiso 1 1 calc R U . . .
H3C H 0.644248 0.567813 0.756416 0.043 Uiso 1 1 calc R U . . .
Au2 Au 0.500000 -0.04339(2) 0.750000 0.01628(7) Uani 1 2 d S T P . .
Br1 Br 0.57363(3) -0.04395(4) 0.65109(2) 0.02089(9) Uani 1 1 d . . . . .

loop_
_atom_site_aniso_label
_atom_site_aniso_U_11
_atom_site_aniso_U_22
_atom_site_aniso_U_33
_atom_site_aniso_U_23
_atom_site_aniso_U_13
_atom_site_aniso_U_12
Au1 0.00851(10) 0.01605(11) 0.01242(10) -0.00099(6) 0.00185(7) -0.00026(6)
S2 0.0102(4) 0.0244(4) 0.0125(4) -0.0022(3) 0.0026(3) -0.0018(3)
S1 0.0106(4) 0.0233(4) 0.0136(4) -0.0027(3) 0.0031(3) 0.0002(3)
N1 0.0125(12) 0.0184(16) 0.0128(13) -0.0008(11) 0.0029(10) 0.0013(11)
C2 0.0141(16) 0.0255(19) 0.0133(15) -0.0027(14) 0.0009(12) -0.0012(14)
C4 0.0095(14) 0.0219(18) 0.0178(15) 0.0025(14) 0.0043(12) -0.0015(13)
C1 0.0126(15) 0.0135(16) 0.0152(15) 0.0004(13) 0.0034(12) 0.0010(12)
C5 0.0151(17) 0.029(2) 0.0214(18) 0.0066(15) 0.0076(14) 0.0041(14)
C3 0.029(2) 0.029(2) 0.0214(18) -0.0099(16) -0.0017(16) 0.0040(17)
Au2 0.01220(10) 0.01775(12) 0.01754(11) 0.000 0.00208(7) 0.000
Br1 0.01953(18) 0.0231(2) 0.02057(18) 0.00186(13) 0.00664(14) -0.00084(13)

loop_
_atom_type_symbol
_atom_type_description
_atom_type_scat_dispersion_real
_atom_type_scat_dispersion_imag
_atom_type_scat_source
C C 0.0033 0.0016 'International Tables Vol C Tables 4.2.6.8 and 6.1.1.4'
H H 0.0000 0.0000 'International Tables Vol C Tables 4.2.6.8 and 6.1.1.4'
Au Au -2.0133 8.8022 'International Tables Vol C Tables 4.2.6.8 and 6.1.1.4'
Br Br -0.2901 2.4595 'International Tables Vol C Tables 4.2.6.8 and 6.1.1.4'
N N 0.0061 0.0033 'International Tables Vol C Tables 4.2.6.8 and 6.1.1.4'
S S 0.1246 0.1234 'International Tables Vol C Tables 4.2.6.8 and 6.1.1.4'

loop_
_geom_angle_atom_site_label_1
_geom_angle_atom_site_label_2
_geom_angle_atom_site_label_3
_geom_angle
_geom_angle_site_symmetry_1
_geom_angle_site_symmetry_3
_geom_angle_publ_flag
S2 Au1 S2 180.0 7_556 . ?
S2 Au1 S1 104.35(3) . 7_556 ?
S2 Au1 S1 104.36(3) 7_556 . ?
S2 Au1 S1 75.65(3) . . ?
S2 Au1 S1 75.65(3) 7_556 7_556 ?
S1 Au1 S1 180.0 . 7_556 ?
C1 S2 Au1 86.63(12) . . ?
C1 S1 Au1 86.54(12) . . ?
C2 N1 C4 116.4(3) . . ?
C1 N1 C2 121.6(3) . . ?
C1 N1 C4 122.0(3) . . ?
N1 C2 H2A 109.4 . . ?
N1 C2 H2B 109.4 . . ?
N1 C2 C3 111.0(3) . . ?
H2A C2 H2B 108.0 . . ?
C3 C2 H2A 109.4 . . ?
C3 C2 H2B 109.4 . . ?
N1 C4 H4A 109.4 . . ?
N1 C4 H4B 109.4 . . ?
N1 C4 C5 111.2(3) . . ?
H4A C4 H4B 108.0 . . ?
C5 C4 H4A 109.4 . . ?
C5 C4 H4B 109.4 . . ?
S1 C1 S2 111.18(19) . . ?
N1 C1 S2 123.9(3) . . ?
N1 C1 S1 124.9(3) . . ?
C4 C5 H5A 109.5 . . ?
C4 C5 H5B 109.5 . . ?
C4 C5 H5C 109.5 . . ?
H5A C5 H5B 109.5 . . ?
H5A C5 H5C 109.5 . . ?
H5B C5 H5C 109.5 . . ?
C2 C3 H3A 109.5 . . ?
C2 C3 H3B 109.5 . . ?
C2 C3 H3C 109.5 . . ?
H3A C3 H3B 109.5 . . ?
H3A C3 H3C 109.5 . . ?
H3B C3 H3C 109.5 . . ?
Br1 Au2 Br1 179.76(2) 2_656 . ?

loop_
_geom_bond_atom_site_label_1
_geom_bond_atom_site_label_2
_geom_bond_distance
_geom_bond_site_symmetry_2
_geom_bond_publ_flag
Au1 S2 2.3221(8) 7_556 ?
Au1 S2 2.3221(8) . ?
Au1 S1 2.3254(8) 7_556 ?
Au1 S1 2.3254(8) . ?
S2 C1 1.727(3) . ?
S1 C1 1.727(3) . ?
N1 C2 1.470(4) . ?
N1 C4 1.473(4) . ?
N1 C1 1.291(4) . ?
C2 H2A 0.9900 . ?
C2 H2B 0.9900 . ?
C2 C3 1.509(6) . ?
C4 H4A 0.9900 . ?
C4 H4B 0.9900 . ?
C4 C5 1.509(5) . ?
C5 H5A 0.9800 . ?
C5 H5B 0.9800 . ?
C5 H5C 0.9800 . ?
C3 H3A 0.9800 . ?
C3 H3B 0.9800 . ?
C3 H3C 0.9800 . ?
Au2 Br1 2.3727(4) . ?
Au2 Br1 2.3727(4) 2_656 ?

loop_
_geom_torsion_atom_site_label_1
_geom_torsion_atom_site_label_2
_geom_torsion_atom_site_label_3
_geom_torsion_atom_site_label_4
_geom_torsion
_geom_torsion_site_symmetry_1
_geom_torsion_site_symmetry_2
_geom_torsion_site_symmetry_3
_geom_torsion_site_symmetry_4
_geom_torsion_publ_flag
Au1 S2 C1 S1 -0.23(16) . . . . ?
Au1 S2 C1 N1 179.6(3) . . . . ?
Au1 S1 C1 S2 0.23(16) . . . . ?
Au1 S1 C1 N1 -179.6(3) . . . . ?
C2 N1 C4 C5 90.3(4) . . . . ?
C2 N1 C1 S2 -176.0(3) . . . . ?
C2 N1 C1 S1 3.8(5) . . . . ?
C4 N1 C2 C3 85.3(4) . . . . ?
C4 N1 C1 S2 3.8(5) . . . . ?
C4 N1 C1 S1 -176.5(3) . . . . ?
C1 N1 C2 C3 -95.0(4) . . . . ?
C1 N1 C4 C5 -89.4(4) . . . . ?
